data_1004074
loop_
_publ_author_name
'Conflant, P'
'Boivin, J C'
'Nowogrocki, G'
'Thomas, D'

_publ_section_title
;
Etude structurale par diffractometrie X a haute temperature du
conducteur anionique Bi~.844~ Ba~.156~ O~1.422~
;
_journal_coden_ASTM SSIOD3
_journal_name_full 'Solid State Ionics'
_journal_page_first 925
_journal_page_last 928
_journal_volume 9
_journal_year 1983
_chemical_formula_structural 'Bi.844 Ba.156 O1.422'
_chemical_formula_sum 'Ba0.156 Bi0.844 O1.422'
_chemical_name_systematic 'Bismuth barium oxide (.844/.156/1.422)'
_space_group_IT_number 166
_symmetry_cell_setting trigonal
_symmetry_space_group_name_Hall '-R 3 2"'
_symmetry_space_group_name_H-M 'R -3 m :H'
_cell_angle_alpha 90
_cell_angle_beta 90
_cell_angle_gamma 120
_cell_formula_units_Z 3
_cell_length_a 4.005(1)
_cell_length_b 4.005(1)
_cell_length_c 28.54(1)
_cell_volume 396.5
_cod_original_sg_symbol_H-M 'R -3 m H'
_cod_original_formula_sum 'Ba.156 Bi.844 O1.422'
_cod_database_code 1004074

loop_
_symmetry_equiv_pos_as_xyz
x,y,z
-y,x-y,z
y-x,-x,z
-y,-x,z
x,x-y,z
y-x,y,z
-x,-y,-z
y,y-x,-z
x-y,x,-z
y,x,-z
-x,y-x,-z
x-y,-y,-z
1/3+x,2/3+y,2/3+z
2/3+x,1/3+y,1/3+z
1/3-y,2/3+x-y,2/3+z
2/3-y,1/3+x-y,1/3+z
1/3-x+y,2/3-x,2/3+z
2/3-x+y,1/3-x,1/3+z
1/3-y,2/3-x,2/3+z
2/3-y,1/3-x,1/3+z
1/3+x,2/3+x-y,2/3+z
2/3+x,1/3+x-y,1/3+z
1/3-x+y,2/3+y,2/3+z
2/3-x+y,1/3+y,1/3+z
1/3-x,2/3-y,2/3-z
2/3-x,1/3-y,1/3-z
1/3+y,2/3-x+y,2/3-z
2/3+y,1/3-x+y,1/3-z
1/3+x-y,2/3+x,2/3-z
2/3+x-y,1/3+x,1/3-z
1/3+y,2/3+x,2/3-z
2/3+y,1/3+x,1/3-z
1/3-x,2/3-x+y,2/3-z
2/3-x,1/3-x+y,1/3-z
1/3+x-y,2/3-y,2/3-z
2/3+x-y,1/3-y,1/3-z

loop_
_atom_site_label
_atom_site_type_symbol
_atom_site_symmetry_multiplicity
_atom_site_Wyckoff_symbol
_atom_site_fract_x
_atom_site_fract_y
_atom_site_fract_z
_atom_site_occupancy
_atom_site_attached_hydrogens
_atom_site_calc_flag
Ba1 Ba2+ 3 a 0. 0. 0. 0.156 0 d
Bi1 Bi3+ 6 c 0. 0. 0.22241(6) 0.422 0 d
O1 O2- 6 c 0. 0. 0.294(2) 0.3555 0 d
O2 O2- 6 c 0. 0. 0.106(4) 0.3555 0 d

loop_
_atom_type_symbol
_atom_type_oxidation_number
Ba2+ 2.000
Bi3+ 3.000
O2- -2.000
